data_1519194
loop_
_publ_author_name
'Butler, Ian R.'
'Light, Mark E.'
'Hursthouse, Michael B.'

_publ_section_title
;
 C27H47Cl4FeNP2Pd
;
_journal_name_full 'Crystal Structure Report Archive'
_journal_page_first 745
_journal_year 1998
_chemical_absolute_configuration unk
_chemical_formula_sum 'C27 H47 Cl4 Fe N P2 Pd'
_chemical_formula_weight 751.65
_space_group_IT_number 19
_symmetry_cell_setting orthorhombic
_symmetry_space_group_name_Hall 'P 2ac 2ab'
_symmetry_space_group_name_H-M 'P 21 21 21'
_atom_sites_solution_hydrogens geom
_atom_sites_solution_primary direct
_atom_sites_solution_secondary difmap
_cell_angle_alpha 90.00
_cell_angle_beta 90.00
_cell_angle_gamma 90.00
_cell_formula_units_Z 4
_cell_length_a 13.5430(5)
_cell_length_b 14.9910(9)
_cell_length_c 16.0090(10)
_cell_measurement_temperature 150(2)
_cell_volume 3250.2(3)
_computing_cell_refinement REFINE
_computing_data_collection 'MADNES (Pflugrath & Messerschmidt, 1989)'
_computing_data_reduction 'ABSURD (Karaulov, 1992)'
_computing_publication_material SHELXL97
_computing_structure_refinement 'SHELXL97 (Sheldrick, 2008)'
_computing_structure_solution 'SIR92 (Altomare, Cascarano, Giacovazzo & Guaglitardi, 1993)'
_diffrn_ambient_temperature 150(2)
_diffrn_measured_fraction_theta_full 0.970
_diffrn_measured_fraction_theta_max 0.970
_diffrn_measurement_device_type 'Delft instruments FAST area detector'
_diffrn_measurement_method 'Intensity measurements as described by Darr, Drake, Hursthouse & Malik (1993)'
_diffrn_radiation_monochromator graphite
_diffrn_radiation_source 'rotating anode generator'
_diffrn_radiation_type MoK\a
_diffrn_radiation_wavelength 0.71073
_diffrn_reflns_av_R_equivalents 0.0000
_diffrn_reflns_av_sigmaI/netI 0.0711
_diffrn_reflns_limit_h_max 16
_diffrn_reflns_limit_h_min -16
_diffrn_reflns_limit_k_max 19
_diffrn_reflns_limit_k_min -19
_diffrn_reflns_limit_l_max 21
_diffrn_reflns_limit_l_min -21
_diffrn_reflns_number 7850
_diffrn_reflns_theta_full 28.30
_diffrn_reflns_theta_max 28.30
_diffrn_reflns_theta_min 2.96
_exptl_absorpt_coefficient_mu 1.445
_exptl_absorpt_correction_type none
_exptl_crystal_colour unknown
_exptl_crystal_density_diffrn 1.536
_exptl_crystal_density_method 'not measured'
_exptl_crystal_description unknown
_exptl_crystal_F_000 1544
_exptl_crystal_size_max 0.2
_exptl_crystal_size_mid 0.2
_exptl_crystal_size_min 0.1
_refine_diff_density_max 1.330
_refine_diff_density_min -1.037
_refine_diff_density_rms 0.125
_refine_ls_abs_structure_details 'Flack H D (1983), Acta Cryst. A39, 876-881'
_refine_ls_abs_structure_Flack -0.01(3)
_refine_ls_extinction_coef 0
_refine_ls_extinction_method none
_refine_ls_goodness_of_fit_ref 1.060
_refine_ls_hydrogen_treatment constr
_refine_ls_matrix_type full
_refine_ls_number_parameters 329
_refine_ls_number_reflns 7850
_refine_ls_number_restraints 0
_refine_ls_restrained_S_all 1.060
_refine_ls_R_factor_all 0.0730
_refine_ls_R_factor_gt 0.0538
_refine_ls_shift/su_max 0.001
_refine_ls_shift/su_mean 0.000
_refine_ls_structure_factor_coef Fsqd
_refine_ls_weighting_details 'calc w=1/[\s^2^(Fo^2^)+(0.0042P)^2^+14.7675P] where P=(Fo^2^+2Fc^2^)/3'
_refine_ls_weighting_scheme calc
_refine_ls_wR_factor_gt 0.1009
_refine_ls_wR_factor_ref 0.1108
_reflns_number_gt 6640
_reflns_number_total 7850
_reflns_threshold_expression >2\s(I)
_cod_data_source_file eCrystal-745.cif
_cod_data_source_block s92
_cod_depositor_comments
;
Citation :
Butler, Ian R. and Light, Mark E. and Hursthouse, Michael B. (1998) 
University of Southampton, Crystal Structure Report Archive. 
(doi:10.5258/ecrystals/745)

More at:
http://ecrystals.chem.soton.ac.uk/745/

The following automatic conversions were performed:

'_symmetry_cell_setting' value 'Orthorhombic' changed to
'orthorhombic' according to the built-in table from CIF Core
dictionary named 'cif_core.dic' version 2.4.1 from 2010-06-29.

Automatic conversion script
Id: cif_fix_values 3105 2015-03-04 15:46:00Z robertas 
;
_cod_original_sg_symbol_H-M P2(1)2(1)2(1)
_cod_database_code 1519194

loop_
_symmetry_equiv_pos_as_xyz
'x, y, z'
'-x+1/2, -y, z+1/2'
'-x, y+1/2, -z+1/2'
'x+1/2, -y+1/2, -z'

loop_
_atom_site_label
_atom_site_type_symbol
_atom_site_fract_x
_atom_site_fract_y
_atom_site_fract_z
_atom_site_U_iso_or_equiv
_atom_site_adp_type
_atom_site_occupancy
_atom_site_symmetry_multiplicity
_atom_site_calc_flag
_atom_site_refinement_flags
_atom_site_disorder_assembly
_atom_site_disorder_group
Pd1 Pd 0.56795(3) 0.05240(3) 0.79181(3) 0.01825(10) Uani 1 1 d . . .
Fe1 Fe 0.74785(6) 0.24317(5) 0.65253(5) 0.01723(17) Uani 1 1 d . . .
P1 P 0.52573(11) 0.13361(10) 0.67634(10) 0.0180(3) Uani 1 1 d . . .
Cl2 Cl 0.58710(12) -0.04224(11) 0.90967(9) 0.0301(4) Uani 1 1 d . . .
P2 P 0.72885(11) 0.09472(10) 0.81604(9) 0.0179(3) Uani 1 1 d . . .
Cl1 Cl 0.40524(11) -0.00237(12) 0.78309(11) 0.0361(4) Uani 1 1 d . . .
C11 C 0.9573(4) 0.1463(4) 0.6976(4) 0.0228(13) Uani 1 1 d . . .
H11 H 0.9281 0.0897 0.6798 0.027 Uiso 1 1 calc R . .
C9 C 0.8730(4) 0.3029(4) 0.6994(4) 0.0227(13) Uani 1 1 d . . .
H9 H 0.9220 0.3326 0.6696 0.027 Uiso 1 1 calc R . .
C4 C 0.7536(5) 0.2099(4) 0.5271(4) 0.0240(13) Uani 1 1 d . . .
H4 H 0.8093 0.1990 0.4947 0.029 Uiso 1 1 calc R . .
C1 C 0.6194(4) 0.1896(4) 0.6144(4) 0.0170(12) Uani 1 1 d . . .
N1 N 1.0124(4) 0.1280(3) 0.7755(3) 0.0248(11) Uani 1 1 d . . .
C7 C 0.7329(4) 0.2764(4) 0.7739(4) 0.0221(13) Uani 1 1 d . . .
H7 H 0.6734 0.2855 0.8015 0.026 Uiso 1 1 calc R . .
C2 C 0.6236(4) 0.2820(4) 0.5906(4) 0.0209(13) Uani 1 1 d . . .
H2 H 0.5798 0.3264 0.6070 0.025 Uiso 1 1 calc R . .
C3 C 0.7063(5) 0.2931(4) 0.5377(4) 0.0235(13) Uani 1 1 d . . .
H3 H 0.7264 0.3466 0.5138 0.028 Uiso 1 1 calc R . .
C6 C 0.7825(4) 0.1921(4) 0.7650(3) 0.0180(12) Uani 1 1 d . . .
C12 C 1.0202(5) 0.1801(5) 0.6248(4) 0.0317(16) Uani 1 1 d . . .
H12A H 1.0506 0.2357 0.6399 0.048 Uiso 1 1 calc R . .
H12B H 0.9790 0.1889 0.5767 0.048 Uiso 1 1 calc R . .
H12C H 1.0704 0.1370 0.6120 0.048 Uiso 1 1 calc R . .
C5 C 0.7009(4) 0.1461(4) 0.5747(4) 0.0202(12) Uani 1 1 d . . .
H5 H 0.7166 0.0860 0.5793 0.024 Uiso 1 1 calc R . .
C8 C 0.7890(4) 0.3431(4) 0.7341(4) 0.0234(13) Uani 1 1 d . . .
H8 H 0.7731 0.4033 0.7312 0.028 Uiso 1 1 calc R . .
C10 C 0.8719(4) 0.2092(4) 0.7171(4) 0.0184(12) Uani 1 1 d . . .
C21 C 0.4348(4) 0.2237(4) 0.6984(5) 0.0293(14) Uani 1 1 d . . .
H21 H 0.4417 0.2675 0.6533 0.035 Uiso 1 1 calc R . .
C15 C 0.8166(4) 0.0022(3) 0.7943(4) 0.0217(12) Uani 1 1 d . . .
H15 H 0.8819 0.0296 0.7877 0.026 Uiso 1 1 calc R . .
C16 C 0.7927(5) -0.0438(4) 0.7111(4) 0.0305(13) Uani 1 1 d . . .
H16A H 0.7975 -0.0013 0.6665 0.046 Uiso 1 1 calc R . .
H16B H 0.7269 -0.0675 0.7131 0.046 Uiso 1 1 calc R . .
H16C H 0.8387 -0.0914 0.7017 0.046 Uiso 1 1 calc R . .
C25 C 0.4503(4) 0.1115(5) 0.5143(4) 0.0273(14) Uani 1 1 d . . .
H25A H 0.4183 0.1675 0.5249 0.041 Uiso 1 1 calc R . .
H25B H 0.4095 0.0760 0.4782 0.041 Uiso 1 1 calc R . .
H25C H 0.5129 0.1219 0.4879 0.041 Uiso 1 1 calc R . .
C24 C 0.4662(4) 0.0624(4) 0.5964(3) 0.0224(12) Uani 1 1 d . . .
H24 H 0.4006 0.0469 0.6179 0.027 Uiso 1 1 calc R . .
C13 C 1.0816(5) 0.0534(5) 0.7672(4) 0.0374(16) Uani 1 1 d . . .
H13A H 1.1331 0.0692 0.7288 0.056 Uiso 1 1 calc R . .
H13B H 1.0470 0.0019 0.7467 0.056 Uiso 1 1 calc R . .
H13C H 1.1099 0.0401 0.8208 0.056 Uiso 1 1 calc R . .
C18 C 0.7461(5) 0.1242(4) 0.9281(4) 0.0269(13) Uani 1 1 d . . .
H18 H 0.7439 0.0681 0.9596 0.032 Uiso 1 1 calc R . .
C26 C 0.5214(5) -0.0254(4) 0.5829(4) 0.0318(15) Uani 1 1 d . . .
H26A H 0.5861 -0.0131 0.5613 0.048 Uiso 1 1 calc R . .
H26B H 0.4857 -0.0617 0.5438 0.048 Uiso 1 1 calc R . .
H26C H 0.5271 -0.0564 0.6351 0.048 Uiso 1 1 calc R . .
C20 C 0.6641(5) 0.1823(5) 0.9618(4) 0.0360(17) Uani 1 1 d . . .
H20A H 0.6751 0.1933 1.0201 0.054 Uiso 1 1 calc R . .
H20B H 0.6019 0.1525 0.9546 0.054 Uiso 1 1 calc R . .
H20C H 0.6632 0.2379 0.9321 0.054 Uiso 1 1 calc R . .
C19 C 0.8474(5) 0.1654(5) 0.9441(4) 0.0340(16) Uani 1 1 d . . .
H19A H 0.8517 0.2219 0.9161 0.051 Uiso 1 1 calc R . .
H19B H 0.8978 0.1263 0.9232 0.051 Uiso 1 1 calc R . .
H19C H 0.8564 0.1739 1.0030 0.051 Uiso 1 1 calc R . .
C17 C 0.8267(5) -0.0679(4) 0.8633(4) 0.0337(16) Uani 1 1 d . . .
H17A H 0.8446 -0.0392 0.9147 0.051 Uiso 1 1 calc R . .
H17B H 0.8770 -0.1101 0.8481 0.051 Uiso 1 1 calc R . .
H17C H 0.7649 -0.0984 0.8702 0.051 Uiso 1 1 calc R . .
C22 C 0.3260(5) 0.1941(5) 0.6981(5) 0.0393(18) Uani 1 1 d . . .
H22A H 0.3128 0.1592 0.7472 0.059 Uiso 1 1 calc R . .
H22B H 0.3133 0.1589 0.6492 0.059 Uiso 1 1 calc R . .
H22C H 0.2841 0.2458 0.6979 0.059 Uiso 1 1 calc R . .
C23 C 0.4576(5) 0.2719(6) 0.7779(7) 0.067(3) Uani 1 1 d . . .
H23A H 0.5215 0.2994 0.7736 0.101 Uiso 1 1 calc R . .
H23B H 0.4575 0.2304 0.8235 0.101 Uiso 1 1 calc R . .
H23C H 0.4085 0.3170 0.7875 0.101 Uiso 1 1 calc R . .
C14 C 1.0631(2) 0.2027(3) 0.8073(3) 0.0401(17) Uani 1 1 d . . .
H14A H 1.0163 0.2454 0.8279 0.060 Uiso 1 1 calc R . .
H14B H 1.1018 0.2293 0.7637 0.060 Uiso 1 1 calc R . .
H14C H 1.1057 0.1842 0.8520 0.060 Uiso 1 1 calc R . .
Cl3 Cl 0.44234(19) 0.08648(15) 1.08314(14) 0.0946(10) Uani 1 1 d R . .
C27 C 0.38168(17) 0.06334(15) 0.99173(15) 0.087(4) Uani 1 1 d R . .
H27A H 0.4056 0.0069 0.9700 0.104 Uiso 1 1 calc R . .
H27B H 0.3975 0.1092 0.9511 0.104 Uiso 1 1 calc R . .
Cl4 Cl 0.24944(17) 0.05715(15) 1.00297(16) 0.186(3) Uani 1 1 d R . .

loop_
_atom_site_aniso_label
_atom_site_aniso_U_11
_atom_site_aniso_U_22
_atom_site_aniso_U_33
_atom_site_aniso_U_23
_atom_site_aniso_U_13
_atom_site_aniso_U_12
Pd1 0.0170(2) 0.01663(18) 0.02113(19) 0.00228(18) 0.00247(18) -0.00210(18)
Fe1 0.0142(4) 0.0163(4) 0.0212(4) 0.0013(3) 0.0006(3) -0.0013(3)
P1 0.0135(7) 0.0179(7) 0.0226(7) 0.0019(6) 0.0017(6) -0.0015(5)
Cl2 0.0298(9) 0.0294(8) 0.0311(7) 0.0126(6) 0.0003(6) -0.0038(7)
P2 0.0171(8) 0.0176(7) 0.0191(7) 0.0020(5) 0.0006(6) -0.0007(6)
Cl1 0.0250(9) 0.0455(9) 0.0377(9) 0.0142(8) -0.0018(7) -0.0166(7)
C11 0.020(3) 0.017(3) 0.032(3) -0.001(2) 0.003(2) -0.002(2)
C9 0.019(3) 0.018(3) 0.031(3) 0.005(3) 0.001(3) -0.003(2)
C4 0.018(3) 0.030(3) 0.023(3) 0.000(2) 0.001(3) -0.002(3)
C1 0.014(3) 0.018(3) 0.019(3) 0.004(2) -0.002(2) 0.002(2)
N1 0.018(3) 0.025(3) 0.031(3) -0.002(2) -0.006(2) 0.004(2)
C7 0.021(3) 0.021(3) 0.024(3) -0.005(2) -0.001(2) 0.001(2)
C2 0.014(3) 0.021(3) 0.027(3) 0.006(2) -0.008(2) -0.004(2)
C3 0.026(4) 0.024(3) 0.021(3) 0.007(2) -0.007(3) -0.001(3)
C6 0.016(3) 0.020(3) 0.019(3) 0.000(2) -0.001(2) -0.003(2)
C12 0.020(4) 0.036(4) 0.039(4) 0.004(3) 0.013(3) 0.005(3)
C5 0.018(3) 0.020(3) 0.023(3) 0.000(2) 0.001(2) 0.001(2)
C8 0.023(3) 0.016(3) 0.032(3) -0.003(2) -0.006(3) -0.001(2)
C10 0.014(3) 0.019(3) 0.023(3) 0.002(2) -0.005(2) -0.003(2)
C21 0.016(3) 0.020(3) 0.052(4) 0.007(3) 0.007(3) -0.002(2)
C15 0.024(3) 0.015(3) 0.026(3) 0.003(3) -0.001(3) 0.001(2)
C16 0.032(3) 0.021(3) 0.039(3) -0.006(3) 0.003(3) 0.006(3)
C25 0.017(3) 0.039(4) 0.026(3) 0.006(3) -0.005(2) -0.004(3)
C24 0.021(3) 0.025(3) 0.022(3) 0.005(2) -0.002(2) -0.008(2)
C13 0.021(3) 0.037(3) 0.055(4) -0.001(4) -0.005(3) 0.006(3)
C18 0.039(4) 0.024(3) 0.018(3) 0.002(2) -0.001(3) 0.000(3)
C26 0.034(4) 0.023(3) 0.039(4) -0.005(3) 0.001(3) -0.003(3)
C20 0.040(5) 0.044(4) 0.024(3) -0.004(3) 0.004(3) 0.003(3)
C19 0.038(4) 0.040(4) 0.024(3) 0.006(3) -0.006(3) -0.008(3)
C17 0.035(4) 0.024(4) 0.042(4) 0.014(3) 0.003(3) 0.008(3)
C22 0.019(3) 0.043(4) 0.055(5) -0.010(4) 0.004(3) 0.005(3)
C23 0.027(4) 0.063(6) 0.112(8) -0.060(6) -0.017(5) 0.018(4)
C14 0.027(4) 0.037(4) 0.056(5) -0.005(3) -0.009(4) 0.004(3)
Cl3 0.144(3) 0.088(2) 0.0509(14) -0.0119(13) 0.0040(18) 0.017(2)
C27 0.056(6) 0.136(11) 0.069(7) -0.038(7) 0.019(5) -0.016(7)
Cl4 0.0582(19) 0.115(3) 0.384(8) -0.130(4) 0.075(3) -0.030(2)

loop_
_atom_type_symbol
_atom_type_description
_atom_type_scat_dispersion_real
_atom_type_scat_dispersion_imag
_atom_type_scat_source
C C 0.0033 0.0016 'International Tables Vol C Tables 4.2.6.8 and 6.1.1.4'
H H 0.0000 0.0000 'International Tables Vol C Tables 4.2.6.8 and 6.1.1.4'
N N 0.0061 0.0033 'International Tables Vol C Tables 4.2.6.8 and 6.1.1.4'
P P 0.1023 0.0942 'International Tables Vol C Tables 4.2.6.8 and 6.1.1.4'
Cl Cl 0.1484 0.1585 'International Tables Vol C Tables 4.2.6.8 and 6.1.1.4'
Fe Fe 0.3463 0.8444 'International Tables Vol C Tables 4.2.6.8 and 6.1.1.4'
Pd Pd -0.9988 1.0072 'International Tables Vol C Tables 4.2.6.8 and 6.1.1.4'

loop_
_geom_angle_atom_site_label_1
_geom_angle_atom_site_label_2
_geom_angle_atom_site_label_3
_geom_angle
_geom_angle_site_symmetry_1
_geom_angle_site_symmetry_3
P1 Pd1 P2 103.07(5) . .
P1 Pd1 Cl1 84.48(6) . .
P2 Pd1 Cl1 172.44(6) . .
P1 Pd1 Cl2 171.07(6) . .
P2 Pd1 Cl2 85.84(5) . .
Cl1 Pd1 Cl2 86.62(6) . .
C1 Fe1 C6 108.7(2) . .
C1 Fe1 C7 107.7(2) . .
C6 Fe1 C7 41.8(2) . .
C1 Fe1 C5 41.6(2) . .
C6 Fe1 C5 110.6(2) . .
C7 Fe1 C5 137.9(2) . .
C1 Fe1 C10 140.1(2) . .
C6 Fe1 C10 42.1(2) . .
C7 Fe1 C10 69.8(2) . .
C5 Fe1 C10 113.1(2) . .
C1 Fe1 C2 41.6(2) . .
C6 Fe1 C2 137.4(2) . .
C7 Fe1 C2 108.4(2) . .
C5 Fe1 C2 69.2(2) . .
C10 Fe1 C2 177.6(2) . .
C1 Fe1 C9 175.3(2) . .
C6 Fe1 C9 69.4(2) . .
C7 Fe1 C9 67.9(2) . .
C5 Fe1 C9 143.0(2) . .
C10 Fe1 C9 41.0(2) . .
C2 Fe1 C9 137.1(2) . .
C1 Fe1 C3 68.8(2) . .
C6 Fe1 C3 177.5(2) . .
C7 Fe1 C3 137.9(2) . .
C5 Fe1 C3 68.0(2) . .
C10 Fe1 C3 140.2(2) . .
C2 Fe1 C3 40.3(2) . .
C9 Fe1 C3 113.0(2) . .
C1 Fe1 C8 135.7(2) . .
C6 Fe1 C8 69.3(2) . .
C7 Fe1 C8 40.4(2) . .
C5 Fe1 C8 177.3(2) . .
C10 Fe1 C8 68.7(2) . .
C2 Fe1 C8 108.9(2) . .
C9 Fe1 C8 39.7(2) . .
C3 Fe1 C8 112.0(2) . .
C1 Fe1 C4 69.0(2) . .
C6 Fe1 C4 140.1(2) . .
C7 Fe1 C4 176.4(3) . .
C5 Fe1 C4 40.5(2) . .
C10 Fe1 C4 113.6(3) . .
C2 Fe1 C4 68.2(3) . .
C9 Fe1 C4 115.3(3) . .
C3 Fe1 C4 40.0(2) . .
C8 Fe1 C4 141.1(2) . .
C1 P1 C24 101.2(3) . .
C1 P1 C21 103.3(3) . .
C24 P1 C21 105.2(3) . .
C1 P1 Pd1 120.86(19) . .
C24 P1 Pd1 111.1(2) . .
C21 P1 Pd1 113.5(2) . .
C6 P2 C15 105.0(3) . .
C6 P2 C18 101.1(3) . .
C15 P2 C18 106.1(3) . .
C6 P2 Pd1 121.44(19) . .
C15 P2 Pd1 111.60(19) . .
C18 P2 Pd1 110.3(2) . .
N1 C11 C10 109.0(5) . .
N1 C11 C12 115.0(5) . .
C10 C11 C12 111.9(5) . .
N1 C11 H11 106.8 . .
C10 C11 H11 106.8 . .
C12 C11 H11 106.8 . .
C8 C9 C10 109.5(5) . .
C8 C9 Fe1 70.3(3) . .
C10 C9 Fe1 68.7(3) . .
C8 C9 H9 125.2 . .
C10 C9 H9 125.2 . .
Fe1 C9 H9 127.4 . .
C3 C4 C5 107.6(5) . .
C3 C4 Fe1 69.7(3) . .
C5 C4 Fe1 67.8(3) . .
C3 C4 H4 126.2 . .
C5 C4 H4 126.2 . .
Fe1 C4 H4 127.9 . .
C5 C1 C2 106.8(5) . .
C5 C1 P1 124.9(4) . .
C2 C1 P1 128.2(5) . .
C5 C1 Fe1 69.5(3) . .
C2 C1 Fe1 70.2(3) . .
P1 C1 Fe1 128.6(3) . .
C14 N1 C13 109.2(5) . .
C14 N1 C11 113.8(5) . .
C13 N1 C11 112.9(5) . .
C8 C7 C6 109.1(5) . .
C8 C7 Fe1 71.6(3) . .
C6 C7 Fe1 68.9(3) . .
C8 C7 H7 125.5 . .
C6 C7 H7 125.5 . .
Fe1 C7 H7 125.6 . .
C3 C2 C1 107.7(5) . .
C3 C2 Fe1 70.8(3) . .
C1 C2 Fe1 68.2(3) . .
C3 C2 H2 126.2 . .
C1 C2 H2 126.2 . .
Fe1 C2 H2 126.4 . .
C4 C3 C2 109.1(5) . .
C4 C3 Fe1 70.3(3) . .
C2 C3 Fe1 68.9(3) . .
C4 C3 H3 125.4 . .
C2 C3 H3 125.4 . .
Fe1 C3 H3 126.9 . .
C7 C6 C10 106.6(5) . .
C7 C6 P2 118.2(4) . .
C10 C6 P2 135.0(4) . .
C7 C6 Fe1 69.3(3) . .
C10 C6 Fe1 69.9(3) . .
P2 C6 Fe1 127.8(3) . .
C11 C12 H12A 109.5 . .
C11 C12 H12B 109.5 . .
H12A C12 H12B 109.5 . .
C11 C12 H12C 109.5 . .
H12A C12 H12C 109.5 . .
H12B C12 H12C 109.5 . .
C4 C5 C1 108.7(5) . .
C4 C5 Fe1 71.8(3) . .
C1 C5 Fe1 68.9(3) . .
C4 C5 H5 125.6 . .
C1 C5 H5 125.6 . .
Fe1 C5 H5 125.3 . .
C9 C8 C7 108.2(5) . .
C9 C8 Fe1 70.0(3) . .
C7 C8 Fe1 68.0(3) . .
C9 C8 H8 125.9 . .
C7 C8 H8 125.9 . .
Fe1 C8 H8 127.7 . .
C9 C10 C6 106.6(5) . .
C9 C10 C11 123.9(5) . .
C6 C10 C11 129.1(5) . .
C9 C10 Fe1 70.3(3) . .
C6 C10 Fe1 68.0(3) . .
C11 C10 Fe1 132.6(4) . .
C23 C21 C22 109.9(6) . .
C23 C21 P1 112.1(5) . .
C22 C21 P1 115.0(4) . .
C23 C21 H21 106.4 . .
C22 C21 H21 106.4 . .
P1 C21 H21 106.4 . .
C17 C15 C16 109.7(5) . .
C17 C15 P2 115.7(5) . .
C16 C15 P2 111.2(4) . .
C17 C15 H15 106.5 . .
C16 C15 H15 106.5 . .
P2 C15 H15 106.5 . .
C15 C16 H16A 109.5 . .
C15 C16 H16B 109.5 . .
H16A C16 H16B 109.5 . .
C15 C16 H16C 109.5 . .
H16A C16 H16C 109.5 . .
H16B C16 H16C 109.5 . .
C24 C25 H25A 109.5 . .
C24 C25 H25B 109.5 . .
H25A C25 H25B 109.5 . .
C24 C25 H25C 109.5 . .
H25A C25 H25C 109.5 . .
H25B C25 H25C 109.5 . .
C25 C24 C26 111.3(5) . .
C25 C24 P1 112.3(4) . .
C26 C24 P1 112.4(4) . .
C25 C24 H24 106.8 . .
C26 C24 H24 106.8 . .
P1 C24 H24 106.8 . .
N1 C13 H13A 109.5 . .
N1 C13 H13B 109.5 . .
H13A C13 H13B 109.5 . .
N1 C13 H13C 109.5 . .
H13A C13 H13C 109.5 . .
H13B C13 H13C 109.5 . .
C20 C18 C19 111.6(6) . .
C20 C18 P2 112.9(5) . .
C19 C18 P2 111.7(4) . .
C20 C18 H18 106.7 . .
C19 C18 H18 106.7 . .
P2 C18 H18 106.7 . .
C24 C26 H26A 109.5 . .
C24 C26 H26B 109.5 . .
H26A C26 H26B 109.5 . .
C24 C26 H26C 109.5 . .
H26A C26 H26C 109.5 . .
H26B C26 H26C 109.5 . .
C18 C20 H20A 109.5 . .
C18 C20 H20B 109.5 . .
H20A C20 H20B 109.5 . .
C18 C20 H20C 109.5 . .
H20A C20 H20C 109.5 . .
H20B C20 H20C 109.5 . .
C18 C19 H19A 109.5 . .
C18 C19 H19B 109.5 . .
H19A C19 H19B 109.5 . .
C18 C19 H19C 109.5 . .
H19A C19 H19C 109.5 . .
H19B C19 H19C 109.5 . .
C15 C17 H17A 109.5 . .
C15 C17 H17B 109.5 . .
H17A C17 H17B 109.5 . .
C15 C17 H17C 109.5 . .
H17A C17 H17C 109.5 . .
H17B C17 H17C 109.5 . .
C21 C22 H22A 109.5 . .
C21 C22 H22B 109.5 . .
H22A C22 H22B 109.5 . .
C21 C22 H22C 109.5 . .
H22A C22 H22C 109.5 . .
H22B C22 H22C 109.5 . .
C21 C23 H23A 109.5 . .
C21 C23 H23B 109.5 . .
H23A C23 H23B 109.5 . .
C21 C23 H23C 109.5 . .
H23A C23 H23C 109.5 . .
H23B C23 H23C 109.5 . .
N1 C14 H14A 109.5 . .
N1 C14 H14B 109.5 . .
H14A C14 H14B 109.5 . .
N1 C14 H14C 109.5 . .
H14A C14 H14C 109.5 . .
H14B C14 H14C 109.5 . .
Cl3 C27 Cl4 113.7 . .
Cl3 C27 H27A 108.8 . .
Cl4 C27 H27A 108.8 . .
Cl3 C27 H27B 108.8 . .
Cl4 C27 H27B 108.8 . .
H27A C27 H27B 107.7 . .

loop_
_geom_bond_atom_site_label_1
_geom_bond_atom_site_label_2
_geom_bond_distance
_geom_bond_site_symmetry_2
Pd1 P1 2.2861(16) .
Pd1 P2 2.3024(15) .
Pd1 Cl1 2.3557(15) .
Pd1 Cl2 2.3749(15) .
Fe1 C1 2.011(6) .
Fe1 C6 2.011(6) .
Fe1 C7 2.016(6) .
Fe1 C5 2.018(6) .
Fe1 C10 2.037(6) .
Fe1 C2 2.038(6) .
Fe1 C9 2.059(6) .
Fe1 C3 2.062(6) .
Fe1 C8 2.063(6) .
Fe1 C4 2.071(6) .
P1 C1 1.815(6) .
P1 C24 1.851(6) .
P1 C21 1.862(6) .
P2 C6 1.824(6) .
P2 C15 1.860(6) .
P2 C18 1.862(6) .
C11 N1 1.478(8) .
C11 C10 1.524(8) .
C11 C12 1.531(8) .
C11 H11 0.9800 .
C9 C8 1.401(8) .
C9 C10 1.434(7) .
C9 H9 0.9300 .
C4 C3 1.412(8) .
C4 C5 1.416(8) .
C4 H4 0.9300 .
C1 C5 1.431(8) .
C1 C2 1.438(8) .
N1 C14 1.409(5) .
N1 C13 1.465(8) .
C7 C8 1.408(8) .
C7 C6 1.438(8) .
C7 H7 0.9300 .
C2 C3 1.414(9) .
C2 H2 0.9300 .
C3 H3 0.9300 .
C6 C10 1.455(8) .
C12 H12A 0.9600 .
C12 H12B 0.9600 .
C12 H12C 0.9600 .
C5 H5 0.9300 .
C8 H8 0.9300 .
C21 C23 1.495(10) .
C21 C22 1.539(9) .
C21 H21 0.9800 .
C15 C17 1.530(8) .
C15 C16 1.535(9) .
C15 H15 0.9800 .
C16 H16A 0.9600 .
C16 H16B 0.9600 .
C16 H16C 0.9600 .
C25 C24 1.522(8) .
C25 H25A 0.9600 .
C25 H25B 0.9600 .
C25 H25C 0.9600 .
C24 C26 1.529(9) .
C24 H24 0.9800 .
C13 H13A 0.9600 .
C13 H13B 0.9600 .
C13 H13C 0.9600 .
C18 C20 1.511(9) .
C18 C19 1.527(9) .
C18 H18 0.9800 .
C26 H26A 0.9600 .
C26 H26B 0.9600 .
C26 H26C 0.9600 .
C20 H20A 0.9600 .
C20 H20B 0.9600 .
C20 H20C 0.9600 .
C19 H19A 0.9600 .
C19 H19B 0.9600 .
C19 H19C 0.9600 .
C17 H17A 0.9600 .
C17 H17B 0.9600 .
C17 H17C 0.9600 .
C22 H22A 0.9600 .
C22 H22B 0.9600 .
C22 H22C 0.9600 .
C23 H23A 0.9600 .
C23 H23B 0.9600 .
C23 H23C 0.9600 .
C14 H14A 0.9600 .
C14 H14B 0.9600 .
C14 H14C 0.9600 .
Cl3 C27 1.7137 .
C27 Cl4 1.8023 .
C27 H27A 0.9700 .
C27 H27B 0.9700 .
